data_8105393
loop_
_publ_author_name
'Li, Peng-Jiang'
'Chen, Shi-Jun'
'Yu, Zhi-Bin'
'Li, Shi-Hui'

_publ_section_title
;
 Crystal structure of
 cyclo[diaqua-bis(\m2-3&#x2032;,5-dicarboxy-[1,1&#x2032;-biphenyl]-3,4&#x2032;-dicarboxylato-\k4
 O,O&#x2032;:O&#x2032;&#x2032;,O&#x2032;&#x2032;&#x2032;)-bis(4,4&#x2032;-bis(pyrid-4-yl)biphenyl-K1
 N)dicadmium(II)], C76H52Cd2N4O18
;
_journal_issue 5
_journal_name_full 'Zeitschrift f\"ur Kristallographie - New Crystal Structures'
_journal_page_first 1113
_journal_page_last 1114
_journal_paper_doi 10.1515/ncrs-2020-0192
_journal_volume 235
_journal_year 2020
_chemical_formula_moiety 'C76 H52 Cd2 N4 O18'
_chemical_formula_sum 'C76 H52 Cd2 N4 O18'
_chemical_formula_weight 1534.02
_space_group_crystal_system triclinic
_space_group_IT_number 2
_space_group_name_Hall '-P 1'
_space_group_name_H-M_alt 'P -1'
_cell_angle_alpha 99.328(4)
_cell_angle_beta 100.580(4)
_cell_angle_gamma 95.281(4)
_cell_formula_units_Z 1
_cell_length_a 8.5834(4)
_cell_length_b 10.7034(5)
_cell_length_c 17.6105(8)
_cell_measurement_reflns_used 4937
_cell_measurement_temperature 292.30(10)
_cell_measurement_theta_max 25.8160
_cell_measurement_theta_min 3.6040
_cell_volume 1556.95(13)
_computing_cell_refinement 'CrysAlisPro 1.171.38.41r (Rigaku OD, 2015)'
_computing_data_collection 'CrysAlisPro 1.171.38.41r (Rigaku OD, 2015)'
_computing_data_reduction 'CrysAlisPro 1.171.38.41r (Rigaku OD, 2015)'
_computing_molecular_graphics 'Olex2 (Dolomanov et al., 2009)'
_computing_publication_material 'Olex2 (Dolomanov et al., 2009)'
_computing_structure_refinement 'XL (Sheldrick, 2008)'
_computing_structure_solution 'ShelXT (Sheldrick, 2015)'
_diffrn_ambient_environment air
_diffrn_ambient_temperature 292.30(10)
_diffrn_detector 'CCD plate'
_diffrn_detector_area_resol_mean 8.0584
_diffrn_detector_type EosS2
_diffrn_measured_fraction_theta_full 0.984
_diffrn_measured_fraction_theta_max 0.984
_diffrn_measurement_details
;
 Reflections were merged by SHELXL according to the crystal
 class for the calculation of statistics and refinement.
 
 _reflns_Friedel_fraction is defined as the number of unique
 Friedel pairs measured divided by the number that would be
 possible theoretically, ignoring centric projections and
 systematic absences.
;
_diffrn_reflns_av_R_equivalents 0.0487
_diffrn_reflns_av_unetI/netI 0.0817
_diffrn_reflns_limit_h_max 7
_diffrn_reflns_limit_h_min -10
_diffrn_reflns_limit_k_max 12
_diffrn_reflns_limit_k_min -12
_diffrn_reflns_limit_l_max 21
_diffrn_reflns_limit_l_min -21
_diffrn_reflns_number 14246
_diffrn_reflns_theta_full 25.50
_diffrn_reflns_theta_max 25.50
_diffrn_reflns_theta_min 3.35
_exptl_absorpt_coefficient_mu 0.766
_exptl_absorpt_correction_T_max 1.00000
_exptl_absorpt_correction_T_min 0.45591
_exptl_absorpt_correction_type multi-scan
_exptl_absorpt_process_details
;
CrysAlisPro 1.171.38.41r (Rigaku Oxford Diffraction, 2015)
Empirical absorption correction using spherical harmonics,
 implemented in SCALE3 ABSPACK scaling algorithm.
;
_exptl_crystal_colour colourless
_exptl_crystal_density_diffrn 1.636
_exptl_crystal_density_method 'not measured'
_exptl_crystal_description block
_exptl_crystal_F_000 776
_exptl_crystal_size_max 0.43
_exptl_crystal_size_mid 0.35
_exptl_crystal_size_min 0.21
_refine_diff_density_max 0.475
_refine_diff_density_min -0.515
_refine_diff_density_rms 0.091
_refine_ls_extinction_method none
_refine_ls_goodness_of_fit_ref 0.847
_refine_ls_hydrogen_treatment constr
_refine_ls_matrix_type full
_refine_ls_number_parameters 454
_refine_ls_number_reflns 5712
_refine_ls_number_restraints 0
_refine_ls_restrained_S_all 0.847
_refine_ls_R_factor_all 0.0623
_refine_ls_R_factor_gt 0.0477
_refine_ls_shift/su_max 0.001
_refine_ls_shift/su_mean 0.000
_refine_ls_structure_factor_coef Fsqd
_refine_ls_weighting_details
;
 Flack x determined using 1462 quotients [(I+)-(I-)]/[(I+)+(I-)]
 (Parsons, Flack and Wagner, Acta Crystallogr. B69 (2013) 249-259).
;
_cod_data_source_file suppl_ncrs-2020-0192_suppl.cif
_cod_data_source_block 44
_cod_original_cell_volume 1556.94(13)
_cod_database_code 8105393
_chemical_oxdiff_formula 'c h n o cd'

loop_
_space_group_symop_id
_space_group_symop_operation_xyz
1 'x, y, z'
2 '-x, -y, -z'

loop_
_atom_site_label
_atom_site_type_symbol
_atom_site_fract_x
_atom_site_fract_y
_atom_site_fract_z
_atom_site_U_iso_or_equiv
_atom_site_adp_type
_atom_site_occupancy
_atom_site_calc_flag
_atom_site_disorder_assembly
_atom_site_disorder_group
_atom_site_refinement_flags_posn
Cd1 Cd 0.71513(3) 0.37584(3) 0.916003(16) 0.02833(13) Uani 1 d . . .
N1 N 0.8222(5) 0.4814(3) 0.8310(2) 0.0374(9) Uani 1 d . . .
N2 N 1.7300(5) 1.4723(4) 0.4479(2) 0.0485(11) Uani 1 d . . .
O1 O 0.7512(4) 0.5485(3) 1.00903(19) 0.0460(8) Uani 1 d . . .
H1A H 0.8447 0.5871 1.0142 0.069 Uiso 1 d . . GR
H1B H 0.7501 0.5257 1.0530 0.069 Uiso 1 d . . GR
O2 O 0.4412(4) 0.3764(3) 0.89484(18) 0.0440(8) Uani 1 d . . .
O3 O 0.5368(3) 0.2383(3) 0.81684(17) 0.0389(8) Uani 1 d . . .
O4 O 0.3557(4) 0.4143(3) 0.71646(19) 0.0468(8) Uani 1 d . . .
O5 O 0.1430(4) 0.3476(4) 0.6199(2) 0.0554(10) Uani 1 d . . .
H5 H 0.1844 0.4023 0.5997 0.083 Uiso 1 calc . . GR
O6 O -0.5251(4) -0.0428(3) 0.8826(2) 0.0557(10) Uani 1 d . . .
O7 O -0.4700(4) -0.1838(4) 0.9572(3) 0.0748(14) Uani 1 d . . .
H7 H -0.5648 -0.1844 0.9592 0.112 Uiso 1 calc . . GR
O8 O 0.0422(3) -0.3095(3) 1.03363(16) 0.0307(7) Uani 1 d . . .
O9 O 0.2496(3) -0.2307(3) 0.99374(18) 0.0361(7) Uani 1 d . . .
C1 C 0.7414(6) 0.5540(5) 0.7870(3) 0.0550(14) Uani 1 d . . .
H1 H 0.6322 0.5523 0.7853 0.066 Uiso 1 calc . . R
C2 C 0.8113(6) 0.6308(5) 0.7443(3) 0.0552(14) Uani 1 d . . .
H2 H 0.7492 0.6792 0.7145 0.066 Uiso 1 calc . . R
C3 C 0.9734(5) 0.6370(4) 0.7452(2) 0.0344(10) Uani 1 d . . .
C4 C 1.0542(6) 0.5605(5) 0.7907(3) 0.0467(13) Uani 1 d . . .
H4 H 1.1633 0.5597 0.7934 0.056 Uiso 1 calc . . R
C5 C 0.9775(6) 0.4867(5) 0.8314(3) 0.0463(13) Uani 1 d . . .
H5A H 1.0369 0.4369 0.8614 0.056 Uiso 1 calc . . R
C6 C 1.0575(6) 0.7240(4) 0.7050(3) 0.0379(11) Uani 1 d . . .
C7 C 0.9854(6) 0.7572(5) 0.6352(3) 0.0467(12) Uani 1 d . . .
H7A H 0.8811 0.7221 0.6120 0.056 Uiso 1 calc . . R
C8 C 1.0666(6) 0.8424(5) 0.5991(3) 0.0443(12) Uani 1 d . . .
H8 H 1.0166 0.8611 0.5515 0.053 Uiso 1 calc . . R
C9 C 1.2196(6) 0.8992(4) 0.6331(2) 0.0358(10) Uani 1 d . . .
C10 C 1.2903(6) 0.8640(5) 0.7020(3) 0.0517(13) Uani 1 d . . .
H10 H 1.3944 0.8994 0.7256 0.062 Uiso 1 calc . . R
C11 C 1.2125(6) 0.7786(5) 0.7372(3) 0.0474(13) Uani 1 d . . .
H11 H 1.2652 0.7571 0.7834 0.057 Uiso 1 calc . . R
C12 C 1.3052(6) 0.9960(4) 0.5993(2) 0.0356(11) Uani 1 d . . .
C13 C 1.2661(6) 1.0068(4) 0.5199(3) 0.0401(11) Uani 1 d . . .
H13 H 1.1833 0.9510 0.4863 0.048 Uiso 1 calc . . R
C14 C 1.3491(6) 1.0993(4) 0.4910(3) 0.0392(11) Uani 1 d . . .
H14 H 1.3219 1.1032 0.4379 0.047 Uiso 1 calc . . R
C15 C 1.4718(5) 1.1866(4) 0.5390(3) 0.0347(10) Uani 1 d . . .
C16 C 1.5089(6) 1.1760(4) 0.6179(3) 0.0404(11) Uani 1 d . . .
H16 H 1.5894 1.2334 0.6520 0.048 Uiso 1 calc . . R
C17 C 1.4292(6) 1.0829(4) 0.6465(3) 0.0418(11) Uani 1 d . . .
H17 H 1.4592 1.0777 0.6993 0.050 Uiso 1 calc . . R
C18 C 1.5617(6) 1.2850(4) 0.5079(3) 0.0376(11) Uani 1 d . . .
C19 C 1.5021(7) 1.3212(6) 0.4379(3) 0.0620(16) Uani 1 d . . .
H19 H 1.4027 1.2833 0.4087 0.074 Uiso 1 calc . . R
C20 C 1.5886(7) 1.4131(6) 0.4109(3) 0.0621(16) Uani 1 d . . .
H20 H 1.5442 1.4349 0.3633 0.074 Uiso 1 calc . . R
C21 C 1.7885(7) 1.4370(5) 0.5153(3) 0.0553(14) Uani 1 d . . .
H21 H 1.8892 1.4753 0.5426 0.066 Uiso 1 calc . . R
C22 C 1.7093(6) 1.3470(5) 0.5473(3) 0.0503(13) Uani 1 d . . .
H22 H 1.7556 1.3282 0.5955 0.060 Uiso 1 calc . . R
C23 C 0.4211(5) 0.2845(4) 0.8371(2) 0.0269(9) Uani 1 d . . .
C24 C 0.2544(5) 0.2257(4) 0.8007(2) 0.0264(9) Uani 1 d . . .
C25 C 0.1868(5) 0.1400(4) 0.8399(2) 0.0295(10) Uani 1 d . . .
H25 H 0.2472 0.1227 0.8856 0.035 Uiso 1 calc . . R
C26 C 0.0313(5) 0.0784(4) 0.8132(2) 0.0262(9) Uani 1 d . . .
C27 C -0.0556(5) 0.1027(4) 0.7433(2) 0.0346(10) Uani 1 d . . .
H27 H -0.1591 0.0622 0.7235 0.042 Uiso 1 calc . . R
C28 C 0.0126(5) 0.1870(4) 0.7037(3) 0.0386(11) Uani 1 d . . .
H28 H -0.0468 0.2027 0.6572 0.046 Uiso 1 calc . . R
C29 C 0.1652(5) 0.2489(4) 0.7306(2) 0.0304(10) Uani 1 d . . .
C30 C -0.0378(5) -0.0106(4) 0.8585(2) 0.0262(9) Uani 1 d . . .
C31 C 0.0598(5) -0.0843(4) 0.9007(2) 0.0261(9) Uani 1 d . . .
H31 H 0.1676 -0.0797 0.8986 0.031 Uiso 1 calc . . R
C32 C -0.0017(5) -0.1635(4) 0.9454(2) 0.0235(9) Uani 1 d . . .
C33 C -0.1617(5) -0.1718(4) 0.9478(2) 0.0259(9) Uani 1 d . . .
H33 H -0.2037 -0.2267 0.9769 0.031 Uiso 1 calc . . R
C34 C -0.2615(5) -0.0985(4) 0.9068(2) 0.0275(9) Uani 1 d . . .
C35 C -0.1988(5) -0.0184(4) 0.8627(2) 0.0276(9) Uani 1 d . . .
H35 H -0.2648 0.0308 0.8355 0.033 Uiso 1 calc . . R
C36 C 0.2330(6) 0.3448(4) 0.6888(3) 0.0358(10) Uani 1 d . . .
C37 C 0.1030(5) -0.2395(4) 0.9931(2) 0.0268(9) Uani 1 d . . .
C38 C -0.4319(5) -0.1036(4) 0.9132(2) 0.0326(10) Uani 1 d . . .

loop_
_atom_site_aniso_label
_atom_site_aniso_U_11
_atom_site_aniso_U_22
_atom_site_aniso_U_33
_atom_site_aniso_U_23
_atom_site_aniso_U_13
_atom_site_aniso_U_12
Cd1 0.02130(18) 0.0307(2) 0.0341(2) 0.01327(14) 0.00368(13) -0.00008(13)
N1 0.032(2) 0.041(2) 0.040(2) 0.0173(17) 0.0051(17) -0.0046(18)
N2 0.044(3) 0.051(3) 0.058(3) 0.029(2) 0.014(2) 0.000(2)
O1 0.0333(18) 0.043(2) 0.060(2) -0.0018(16) 0.0216(16) -0.0100(15)
O2 0.0317(18) 0.045(2) 0.0494(19) -0.0059(16) 0.0134(15) -0.0075(15)
O3 0.0249(17) 0.0435(19) 0.0452(18) 0.0002(14) 0.0077(14) 0.0011(15)
O4 0.0329(19) 0.052(2) 0.056(2) 0.0275(16) 0.0017(16) -0.0124(16)
O5 0.049(2) 0.067(2) 0.050(2) 0.0415(18) -0.0060(18) -0.0163(18)
O6 0.0219(18) 0.072(2) 0.086(3) 0.049(2) 0.0121(18) 0.0100(18)
O7 0.0243(19) 0.108(3) 0.129(3) 0.091(3) 0.041(2) 0.026(2)
O8 0.0194(15) 0.0364(17) 0.0430(17) 0.0223(14) 0.0104(13) 0.0030(13)
O9 0.0189(16) 0.0433(18) 0.0559(19) 0.0290(15) 0.0144(14) 0.0052(14)
C1 0.033(3) 0.078(4) 0.061(3) 0.041(3) 0.007(3) -0.004(3)
C2 0.039(3) 0.074(4) 0.056(3) 0.041(3) 0.002(3) -0.003(3)
C3 0.031(2) 0.042(3) 0.034(2) 0.013(2) 0.013(2) -0.003(2)
C4 0.038(3) 0.051(3) 0.062(3) 0.027(3) 0.022(3) 0.010(2)
C5 0.038(3) 0.054(3) 0.059(3) 0.031(3) 0.020(2) 0.013(3)
C6 0.039(3) 0.043(3) 0.038(2) 0.017(2) 0.017(2) 0.001(2)
C7 0.033(3) 0.057(3) 0.051(3) 0.023(2) 0.006(2) -0.008(2)
C8 0.047(3) 0.048(3) 0.042(3) 0.021(2) 0.012(2) 0.000(2)
C9 0.037(3) 0.035(3) 0.036(2) 0.009(2) 0.012(2) -0.002(2)
C10 0.041(3) 0.067(4) 0.045(3) 0.020(3) 0.008(2) -0.019(3)
C11 0.041(3) 0.062(3) 0.040(3) 0.027(2) 0.003(2) -0.010(3)
C12 0.043(3) 0.033(2) 0.035(2) 0.0097(19) 0.016(2) 0.003(2)
C13 0.043(3) 0.038(3) 0.040(3) 0.013(2) 0.007(2) 0.000(2)
C14 0.041(3) 0.048(3) 0.033(2) 0.018(2) 0.013(2) 0.003(2)
C15 0.035(3) 0.036(3) 0.041(2) 0.016(2) 0.021(2) 0.006(2)
C16 0.049(3) 0.036(3) 0.035(2) 0.006(2) 0.012(2) -0.006(2)
C17 0.049(3) 0.045(3) 0.033(2) 0.013(2) 0.015(2) -0.004(2)
C18 0.033(3) 0.041(3) 0.044(3) 0.019(2) 0.013(2) 0.006(2)
C19 0.046(3) 0.082(4) 0.061(3) 0.041(3) 0.004(3) -0.009(3)
C20 0.051(4) 0.083(4) 0.059(3) 0.051(3) 0.005(3) -0.010(3)
C21 0.042(3) 0.058(3) 0.067(3) 0.029(3) 0.005(3) -0.006(3)
C22 0.048(3) 0.052(3) 0.052(3) 0.029(2) 0.003(3) -0.008(3)
C23 0.028(2) 0.025(2) 0.030(2) 0.0152(18) 0.0063(18) -0.0032(18)
C24 0.016(2) 0.031(2) 0.032(2) 0.0078(18) 0.0026(17) 0.0003(17)
C25 0.024(2) 0.035(2) 0.032(2) 0.0137(18) 0.0075(18) 0.0041(19)
C26 0.022(2) 0.026(2) 0.033(2) 0.0094(17) 0.0101(18) 0.0015(18)
C27 0.024(2) 0.038(3) 0.040(2) 0.017(2) -0.0016(19) -0.007(2)
C28 0.028(2) 0.046(3) 0.041(3) 0.022(2) -0.003(2) -0.005(2)
C29 0.027(2) 0.033(2) 0.034(2) 0.0145(18) 0.0074(19) 0.0018(19)
C30 0.025(2) 0.025(2) 0.030(2) 0.0093(17) 0.0064(18) -0.0009(18)
C31 0.019(2) 0.028(2) 0.033(2) 0.0099(18) 0.0073(17) 0.0038(18)
C32 0.019(2) 0.023(2) 0.032(2) 0.0095(17) 0.0082(17) 0.0019(17)
C33 0.019(2) 0.027(2) 0.034(2) 0.0142(18) 0.0081(18) -0.0001(17)
C34 0.020(2) 0.033(2) 0.031(2) 0.0093(18) 0.0080(18) 0.0002(18)
C35 0.021(2) 0.028(2) 0.033(2) 0.0117(18) 0.0011(18) 0.0016(18)
C36 0.033(3) 0.042(3) 0.040(3) 0.022(2) 0.013(2) 0.003(2)
C37 0.020(2) 0.027(2) 0.032(2) 0.0027(18) 0.0038(18) 0.0031(18)
C38 0.025(2) 0.035(2) 0.042(3) 0.018(2) 0.008(2) 0.002(2)

loop_
_atom_type_symbol
_atom_type_description
_atom_type_scat_dispersion_real
_atom_type_scat_dispersion_imag
_atom_type_scat_source
C C 0.0033 0.0016 'International Tables Vol C Tables 4.2.6.8 and 6.1.1.4'
H H 0.0000 0.0000 'International Tables Vol C Tables 4.2.6.8 and 6.1.1.4'
Cd Cd -0.8075 1.2024 'International Tables Vol C Tables 4.2.6.8 and 6.1.1.4'
N N 0.0061 0.0033 'International Tables Vol C Tables 4.2.6.8 and 6.1.1.4'
O O 0.0106 0.0060 'International Tables Vol C Tables 4.2.6.8 and 6.1.1.4'

loop_
_geom_angle_atom_site_label_1
_geom_angle_atom_site_label_2
_geom_angle_atom_site_label_3
_geom_angle
_geom_angle_site_symmetry_1
_geom_angle_site_symmetry_3
N1 Cd1 O2 110.66(12) . .
N1 Cd1 O3 93.63(12) . .
N1 Cd1 O8 93.07(12) . 2_657
N1 Cd1 O9 147.31(11) . 2_657
N1 Cd1 C23 103.70(13) . .
N1 Cd1 C37 120.33(13) . 2_657
O1 Cd1 N1 93.52(13) . .
O1 Cd1 O2 90.99(11) . .
O1 Cd1 O3 146.67(11) . .
O1 Cd1 O8 93.36(11) . 2_657
O1 Cd1 O9 94.60(12) . 2_657
O1 Cd1 C23 119.36(12) . .
O1 Cd1 C37 94.47(12) . 2_657
O2 Cd1 O8 155.57(12) . 2_657
O2 Cd1 O9 100.81(11) . 2_657
O2 Cd1 C23 28.50(11) . .
O2 Cd1 C37 128.17(13) . 2_657
O3 Cd1 O2 56.12(10) . .
O3 Cd1 O8 118.68(10) . 2_657
O3 Cd1 O9 96.71(11) . 2_657
O3 Cd1 C23 27.62(11) . .
O3 Cd1 C37 109.64(11) . 2_657
O8 Cd1 O9 54.89(10) 2_657 2_657
O8 Cd1 C23 141.51(11) 2_657 .
O8 Cd1 C37 27.49(11) 2_657 2_657
O9 Cd1 C23 99.69(11) 2_657 .
O9 Cd1 C37 27.40(11) 2_657 2_657
C23 Cd1 C37 122.37(12) . 2_657
C1 N1 Cd1 123.3(3) . .
C5 N1 Cd1 119.9(3) . .
C5 N1 C1 116.2(4) . .
C21 N2 C20 115.4(5) . .
Cd1 O1 H1A 109.5 . .
Cd1 O1 H1B 109.0 . .
H1A O1 H1B 104.5 . .
C23 O2 Cd1 91.1(2) . .
C23 O3 Cd1 92.2(2) . .
C36 O5 H5 109.5 . .
C38 O7 H7 109.5 . .
C37 O8 Cd1 93.7(2) . 2_657
C37 O9 Cd1 90.8(3) . 2_657
N1 C1 H1 118.4 . .
N1 C1 C2 123.2(5) . .
C2 C1 H1 118.4 . .
C1 C2 H2 119.7 . .
C1 C2 C3 120.6(5) . .
C3 C2 H2 119.7 . .
C2 C3 C4 115.1(4) . .
C2 C3 C6 123.2(4) . .
C4 C3 C6 121.6(4) . .
C3 C4 H4 119.4 . .
C5 C4 C3 121.2(5) . .
C5 C4 H4 119.4 . .
N1 C5 C4 123.7(4) . .
N1 C5 H5A 118.2 . .
C4 C5 H5A 118.2 . .
C7 C6 C3 122.4(4) . .
C7 C6 C11 117.2(5) . .
C11 C6 C3 120.4(4) . .
C6 C7 H7A 119.4 . .
C6 C7 C8 121.3(5) . .
C8 C7 H7A 119.4 . .
C7 C8 H8 119.5 . .
C9 C8 C7 121.0(4) . .
C9 C8 H8 119.5 . .
C8 C9 C10 117.0(5) . .
C8 C9 C12 122.5(4) . .
C10 C9 C12 120.5(4) . .
C9 C10 H10 118.8 . .
C11 C10 C9 122.4(5) . .
C11 C10 H10 118.8 . .
C6 C11 H11 119.5 . .
C10 C11 C6 121.1(4) . .
C10 C11 H11 119.5 . .
C13 C12 C9 122.9(4) . .
C17 C12 C9 120.4(4) . .
C17 C12 C13 116.7(4) . .
C12 C13 H13 119.6 . .
C14 C13 C12 120.8(5) . .
C14 C13 H13 119.6 . .
C13 C14 H14 119.0 . .
C15 C14 C13 122.0(4) . .
C15 C14 H14 119.0 . .
C14 C15 C18 121.9(4) . .
C16 C15 C14 116.8(4) . .
C16 C15 C18 121.3(4) . .
C15 C16 H16 119.3 . .
C17 C16 C15 121.5(5) . .
C17 C16 H16 119.3 . .
C12 C17 H17 118.9 . .
C16 C17 C12 122.2(4) . .
C16 C17 H17 118.9 . .
C19 C18 C15 122.0(5) . .
C22 C18 C15 122.4(4) . .
C22 C18 C19 115.6(5) . .
C18 C19 H19 119.8 . .
C20 C19 C18 120.4(5) . .
C20 C19 H19 119.8 . .
N2 C20 C19 124.4(5) . .
N2 C20 H20 117.8 . .
C19 C20 H20 117.8 . .
N2 C21 H21 117.9 . .
N2 C21 C22 124.1(5) . .
C22 C21 H21 117.9 . .
C18 C22 C21 120.0(5) . .
C18 C22 H22 120.0 . .
C21 C22 H22 120.0 . .
O2 C23 Cd1 60.4(2) . .
O2 C23 C24 117.9(4) . .
O3 C23 Cd1 60.1(2) . .
O3 C23 O2 120.5(4) . .
O3 C23 C24 121.2(4) . .
C24 C23 Cd1 173.3(3) . .
C25 C24 C23 115.9(3) . .
C25 C24 C29 118.9(4) . .
C29 C24 C23 125.3(4) . .
C24 C25 H25 118.8 . .
C24 C25 C26 122.3(4) . .
C26 C25 H25 118.8 . .
C25 C26 C27 117.9(4) . .
C25 C26 C30 120.4(4) . .
C27 C26 C30 121.6(4) . .
C26 C27 H27 120.2 . .
C28 C27 C26 119.7(4) . .
C28 C27 H27 120.2 . .
C27 C28 H28 118.8 . .
C29 C28 C27 122.3(4) . .
C29 C28 H28 118.8 . .
C24 C29 C36 119.9(4) . .
C28 C29 C24 118.8(4) . .
C28 C29 C36 121.2(4) . .
C31 C30 C26 120.4(4) . .
C35 C30 C26 120.9(3) . .
C35 C30 C31 118.7(4) . .
C30 C31 H31 119.5 . .
C32 C31 C30 120.9(4) . .
C32 C31 H31 119.5 . .
C31 C32 C37 121.4(4) . .
C33 C32 C31 119.7(3) . .
C33 C32 C37 119.0(4) . .
C32 C33 H33 119.7 . .
C32 C33 C34 120.6(4) . .
C34 C33 H33 119.7 . .
C33 C34 C38 119.8(4) . .
C35 C34 C33 119.4(4) . .
C35 C34 C38 120.7(3) . .
C30 C35 H35 119.6 . .
C34 C35 C30 120.7(4) . .
C34 C35 H35 119.6 . .
O4 C36 O5 123.8(4) . .
O4 C36 C29 123.0(4) . .
O5 C36 C29 113.2(4) . .
O8 C37 Cd1 58.78(19) . 2_657
O8 C37 C32 119.2(3) . .
O9 C37 Cd1 61.8(2) . 2_657
O9 C37 O8 120.6(4) . .
O9 C37 C32 120.1(4) . .
C32 C37 Cd1 177.6(3) . 2_657
O6 C38 O7 122.6(4) . .
O6 C38 C34 125.1(4) . .
O7 C38 C34 112.3(4) . .

loop_
_geom_bond_atom_site_label_1
_geom_bond_atom_site_label_2
_geom_bond_distance
_geom_bond_site_symmetry_2
Cd1 N1 2.285(4) .
Cd1 O1 2.219(3) .
Cd1 O2 2.313(3) .
Cd1 O3 2.309(3) .
Cd1 O8 2.329(3) 2_657
Cd1 O9 2.396(3) 2_657
Cd1 C23 2.660(4) .
Cd1 C37 2.718(4) 2_657
N1 C1 1.335(6) .
N1 C5 1.328(6) .
N2 C20 1.316(7) .
N2 C21 1.329(6) .
O1 H1A 0.8504 .
O1 H1B 0.8503 .
O2 C23 1.270(5) .
O3 C23 1.234(5) .
O4 C36 1.204(5) .
O5 H5 0.8200 .
O5 C36 1.320(5) .
O6 C38 1.186(5) .
O7 H7 0.8200 .
O7 C38 1.304(5) .
O8 Cd1 2.329(2) 2_657
O8 C37 1.257(5) .
O9 Cd1 2.396(3) 2_657
O9 C37 1.251(5) .
C1 H1 0.9300 .
C1 C2 1.370(7) .
C2 H2 0.9300 .
C2 C3 1.385(7) .
C3 C4 1.380(6) .
C3 C6 1.473(6) .
C4 H4 0.9300 .
C4 C5 1.355(7) .
C5 H5A 0.9300 .
C6 C7 1.385(6) .
C6 C11 1.380(7) .
C7 H7A 0.9300 .
C7 C8 1.398(7) .
C8 H8 0.9300 .
C8 C9 1.377(7) .
C9 C10 1.380(6) .
C9 C12 1.479(6) .
C10 H10 0.9300 .
C10 C11 1.374(7) .
C11 H11 0.9300 .
C12 C13 1.402(6) .
C12 C17 1.390(6) .
C13 H13 0.9300 .
C13 C14 1.383(6) .
C14 H14 0.9300 .
C14 C15 1.390(6) .
C15 C16 1.393(6) .
C15 C18 1.482(6) .
C16 H16 0.9300 .
C16 C17 1.370(6) .
C17 H17 0.9300 .
C18 C19 1.374(6) .
C18 C22 1.379(7) .
C19 H19 0.9300 .
C19 C20 1.376(7) .
C20 H20 0.9300 .
C21 H21 0.9300 .
C21 C22 1.379(7) .
C22 H22 0.9300 .
C23 C24 1.490(6) .
C24 C25 1.382(6) .
C24 C29 1.400(5) .
C25 H25 0.9300 .
C25 C26 1.395(6) .
C26 C27 1.394(5) .
C26 C30 1.487(6) .
C27 H27 0.9300 .
C27 C28 1.379(6) .
C28 H28 0.9300 .
C28 C29 1.375(6) .
C29 C36 1.491(6) .
C30 C31 1.399(5) .
C30 C35 1.393(6) .
C31 H31 0.9300 .
C31 C32 1.380(6) .
C32 C33 1.377(5) .
C32 C37 1.501(5) .
C33 H33 0.9300 .
C33 C34 1.397(5) .
C34 C35 1.383(6) .
C34 C38 1.484(6) .
C35 H35 0.9300 .
C37 Cd1 2.718(4) 2_657

loop_
_geom_torsion_atom_site_label_1
_geom_torsion_atom_site_label_2
_geom_torsion_atom_site_label_3
_geom_torsion_atom_site_label_4
_geom_torsion
_geom_torsion_site_symmetry_1
_geom_torsion_site_symmetry_2
_geom_torsion_site_symmetry_3
_geom_torsion_site_symmetry_4
Cd1 N1 C1 C2 170.8(4) . . . .
Cd1 N1 C5 C4 -171.1(4) . . . .
Cd1 O2 C23 O3 -0.8(4) . . . .
Cd1 O2 C23 C24 172.7(3) . . . .
Cd1 O3 C23 O2 0.8(4) . . . .
Cd1 O3 C23 C24 -172.4(3) . . . .
Cd1 O8 C37 O9 -0.1(4) 2_657 . . .
Cd1 O8 C37 C32 -178.5(3) 2_657 . . .
Cd1 O9 C37 O8 0.1(4) 2_657 . . .
Cd1 O9 C37 C32 178.5(3) 2_657 . . .
Cd1 C23 C24 C25 -6(3) . . . .
Cd1 C23 C24 C29 175(2) . . . .
N1 Cd1 O2 C23 80.6(3) . . . .
N1 Cd1 O3 C23 -113.0(3) . . . .
N1 Cd1 C23 O2 -108.2(3) . . . .
N1 Cd1 C23 O3 71.0(3) . . . .
N1 Cd1 C23 C24 175(2) . . . .
N1 C1 C2 C3 -0.3(9) . . . .
N2 C21 C22 C18 1.8(9) . . . .
O1 Cd1 N1 C1 -80.0(4) . . . .
O1 Cd1 N1 C5 90.6(4) . . . .
O1 Cd1 O2 C23 174.7(2) . . . .
O1 Cd1 O3 C23 -10.9(4) . . . .
O1 Cd1 C23 O2 -6.1(3) . . . .
O1 Cd1 C23 O3 173.1(2) . . . .
O1 Cd1 C23 C24 -83(2) . . . .
O2 Cd1 N1 C1 12.4(4) . . . .
O2 Cd1 N1 C5 -177.0(3) . . . .
O2 Cd1 O3 C23 -0.4(2) . . . .
O2 Cd1 C23 O3 179.2(4) . . . .
O2 Cd1 C23 C24 -77(2) . . . .
O2 C23 C24 C25 -79.6(5) . . . .
O2 C23 C24 C29 101.8(5) . . . .
O3 Cd1 N1 C1 67.4(4) . . . .
O3 Cd1 N1 C5 -122.0(4) . . . .
O3 Cd1 O2 C23 0.4(2) . . . .
O3 Cd1 C23 O2 -179.2(4) . . . .
O3 Cd1 C23 C24 104(3) . . . .
O3 C23 C24 C25 93.8(5) . . . .
O3 C23 C24 C29 -84.9(5) . . . .
O8 Cd1 N1 C1 -173.6(4) 2_657 . . .
O8 Cd1 N1 C5 -3.0(4) 2_657 . . .
O8 Cd1 O2 C23 -85.0(3) 2_657 . . .
O8 Cd1 O3 C23 151.5(2) 2_657 . . .
O8 Cd1 C23 O2 138.5(2) 2_657 . . .
O8 Cd1 C23 O3 -42.2(3) 2_657 . . .
O8 Cd1 C23 C24 62(3) 2_657 . . .
O9 Cd1 N1 C1 175.8(3) 2_657 . . .
O9 Cd1 N1 C5 -13.6(5) 2_657 . . .
O9 Cd1 O2 C23 -90.4(2) 2_657 . . .
O9 Cd1 O3 C23 98.1(2) 2_657 . . .
O9 Cd1 C23 O2 94.8(2) 2_657 . . .
O9 Cd1 C23 O3 -86.0(2) 2_657 . . .
O9 Cd1 C23 C24 18(2) 2_657 . . .
C1 N1 C5 C4 0.2(8) . . . .
C1 C2 C3 C4 0.6(8) . . . .
C1 C2 C3 C6 -175.7(5) . . . .
C2 C3 C4 C5 -0.6(7) . . . .
C2 C3 C6 C7 -33.4(7) . . . .
C2 C3 C6 C11 145.1(5) . . . .
C3 C4 C5 N1 0.2(8) . . . .
C3 C6 C7 C8 178.5(4) . . . .
C3 C6 C11 C10 -177.3(5) . . . .
C4 C3 C6 C7 150.5(5) . . . .
C4 C3 C6 C11 -31.0(7) . . . .
C5 N1 C1 C2 -0.2(8) . . . .
C6 C3 C4 C5 175.8(5) . . . .
C6 C7 C8 C9 -2.0(7) . . . .
C7 C6 C11 C10 1.2(7) . . . .
C7 C8 C9 C10 2.6(7) . . . .
C7 C8 C9 C12 -176.0(4) . . . .
C8 C9 C10 C11 -1.4(7) . . . .
C8 C9 C12 C13 -22.5(7) . . . .
C8 C9 C12 C17 156.6(4) . . . .
C9 C10 C11 C6 -0.5(8) . . . .
C9 C12 C13 C14 179.6(4) . . . .
C9 C12 C17 C16 -178.3(4) . . . .
C10 C9 C12 C13 158.9(4) . . . .
C10 C9 C12 C17 -22.0(6) . . . .
C11 C6 C7 C8 0.0(7) . . . .
C12 C9 C10 C11 177.2(5) . . . .
C12 C13 C14 C15 -1.2(7) . . . .
C13 C12 C17 C16 0.8(7) . . . .
C13 C14 C15 C16 0.6(6) . . . .
C13 C14 C15 C18 179.4(4) . . . .
C14 C15 C16 C17 0.8(6) . . . .
C14 C15 C18 C19 19.7(7) . . . .
C14 C15 C18 C22 -160.9(5) . . . .
C15 C16 C17 C12 -1.5(7) . . . .
C15 C18 C19 C20 179.8(5) . . . .
C15 C18 C22 C21 179.4(5) . . . .
C16 C15 C18 C19 -161.5(5) . . . .
C16 C15 C18 C22 17.8(7) . . . .
C17 C12 C13 C14 0.5(6) . . . .
C18 C15 C16 C17 -178.1(4) . . . .
C18 C19 C20 N2 -0.1(10) . . . .
C19 C18 C22 C21 -1.2(7) . . . .
C20 N2 C21 C22 -1.4(8) . . . .
C21 N2 C20 C19 0.5(9) . . . .
C22 C18 C19 C20 0.4(8) . . . .
C23 Cd1 N1 C1 41.3(4) . . . .
C23 Cd1 N1 C5 -148.0(4) . . . .
C23 C24 C25 C26 179.4(4) . . . .
C23 C24 C29 C28 179.6(4) . . . .
C23 C24 C29 C36 -3.8(6) . . . .
C24 C25 C26 C27 1.8(6) . . . .
C24 C25 C26 C30 -178.4(4) . . . .
C24 C29 C36 O4 -7.9(7) . . . .
C24 C29 C36 O5 173.7(4) . . . .
C25 C24 C29 C28 1.1(6) . . . .
C25 C24 C29 C36 177.6(4) . . . .
C25 C26 C27 C28 -1.0(6) . . . .
C25 C26 C30 C31 -32.9(6) . . . .
C25 C26 C30 C35 144.3(4) . . . .
C26 C27 C28 C29 0.2(7) . . . .
C26 C30 C31 C32 177.5(4) . . . .
C26 C30 C35 C34 -178.1(4) . . . .
C27 C26 C30 C31 146.8(4) . . . .
C27 C26 C30 C35 -36.0(6) . . . .
C27 C28 C29 C24 -0.2(7) . . . .
C27 C28 C29 C36 -176.7(4) . . . .
C28 C29 C36 O4 168.5(4) . . . .
C28 C29 C36 O5 -9.9(6) . . . .
C29 C24 C25 C26 -1.9(6) . . . .
C30 C26 C27 C28 179.3(4) . . . .
C30 C31 C32 C33 0.9(6) . . . .
C30 C31 C32 C37 -177.8(3) . . . .
C31 C30 C35 C34 -0.8(6) . . . .
C31 C32 C33 C34 -1.5(6) . . . .
C31 C32 C37 Cd1 147(7) . . . 2_657
C31 C32 C37 O8 179.3(4) . . . .
C31 C32 C37 O9 0.8(6) . . . .
C32 C33 C34 C35 0.9(6) . . . .
C32 C33 C34 C38 -176.9(4) . . . .
C33 C32 C37 Cd1 -32(7) . . . 2_657
C33 C32 C37 O8 0.5(6) . . . .
C33 C32 C37 O9 -177.9(4) . . . .
C33 C34 C35 C30 0.3(6) . . . .
C33 C34 C38 O6 177.9(4) . . . .
C33 C34 C38 O7 -2.1(6) . . . .
C35 C30 C31 C32 0.2(6) . . . .
C35 C34 C38 O6 0.2(7) . . . .
C35 C34 C38 O7 -179.8(4) . . . .
C37 Cd1 N1 C1 -177.3(4) 2_657 . . .
C37 Cd1 N1 C5 -6.7(4) 2_657 . . .
C37 Cd1 O2 C23 -88.8(3) 2_657 . . .
C37 Cd1 O3 C23 123.0(2) 2_657 . . .
C37 Cd1 C23 O2 111.5(2) 2_657 . . .
C37 Cd1 C23 O3 -69.3(3) 2_657 . . .
C37 Cd1 C23 C24 35(3) 2_657 . . .
C37 C32 C33 C34 177.3(3) . . . .
C38 C34 C35 C30 178.0(4) . . . .
